data_4068389
loop_
_publ_author_name
'Kilgore, Uriah J.'
'Sengelaub, Caitlin A.'
'Fan, Hongjun'
'Tomaszewski, John'
'Karty, Jonathan A.'
'Baik, Mu-Hyun'
'Mindiola, Daniel J.'

_publ_section_title
;
 A Transient Vanadium(III) Neopentylidene Complex. Redox Chemistry and
 Reactivity of the V&#xE5FB;CHtBu Functionality
;
_journal_issue 3
_journal_name_full Organometallics
_journal_page_first 843
_journal_paper_doi 10.1021/om800800g
_journal_volume 28
_journal_year 2009
_chemical_formula_moiety 'C26 H40 Cl2 N P2 V'
_chemical_formula_sum 'C26 H40 Cl2 N P2 V'
_chemical_formula_weight 550.37
_chemical_name_systematic
; 
 ? 
;
_space_group_IT_number 13
_symmetry_cell_setting monoclinic
_symmetry_space_group_name_Hall '-P 2yac'
_symmetry_space_group_name_H-M 'P 1 2/n 1'
_atom_sites_solution_hydrogens geom
_atom_sites_solution_primary direct
_atom_sites_solution_secondary difmap
_audit_creation_method SHELXL-97
_cell_angle_alpha 90.00
_cell_angle_beta 95.7770(10)
_cell_angle_gamma 90.00
_cell_formula_units_Z 2
_cell_length_a 11.5013(7)
_cell_length_b 9.2139(5)
_cell_length_c 12.9166(7)
_cell_measurement_reflns_used 2594
_cell_measurement_temperature 150(2)
_cell_measurement_theta_max 26.5
_cell_measurement_theta_min 2.3
_cell_volume 1361.84(13)
_computing_cell_refinement 'SAINT (Bruker, 2003)'
_computing_data_collection 'SMART (Bruker, 2001)'
_computing_data_reduction 'SAINT (Bruker, 2003)'
_computing_molecular_graphics 'SHELXTL (Bruker, 2003)'
_computing_publication_material 'SHELXTL (Bruker, 2003)'
_computing_structure_refinement 'SHELXL-97 (Sheldrick, 1997)'
_computing_structure_solution 'SIR-2004 (Burla et al., 2005)'
_diffrn_ambient_temperature 150(2)
_diffrn_detector 'CCD area detector'
_diffrn_detector_area_resol_mean 44.52
_diffrn_detector_type 'Bruker SMART 6000'
_diffrn_measured_fraction_theta_full 0.980
_diffrn_measured_fraction_theta_max 0.980
_diffrn_measurement_details '0.30 degree frames measured for 90 second each'
_diffrn_measurement_device 'three-circle goniometer with fixed chi'
_diffrn_measurement_device_type 'Bruker Platform goniometer'
_diffrn_measurement_method \w-scans
_diffrn_radiation_monochromator graphite
_diffrn_radiation_source 'fine-focus sealed tube'
_diffrn_radiation_type MoK\a
_diffrn_radiation_wavelength 0.71073
_diffrn_reflns_av_R_equivalents 0.0948
_diffrn_reflns_av_sigmaI/netI 0.0539
_diffrn_reflns_limit_h_max 14
_diffrn_reflns_limit_h_min -14
_diffrn_reflns_limit_k_max 11
_diffrn_reflns_limit_k_min -11
_diffrn_reflns_limit_l_max 16
_diffrn_reflns_limit_l_min -16
_diffrn_reflns_number 15994
_diffrn_reflns_theta_full 26.75
_diffrn_reflns_theta_max 26.75
_diffrn_reflns_theta_min 2.21
_exptl_absorpt_coefficient_mu 0.693
_exptl_absorpt_correction_T_max 0.9531
_exptl_absorpt_correction_T_min 0.9466
_exptl_absorpt_correction_type multi-scan
_exptl_absorpt_process_details 'SADABS, R. Blessing; 1995'
_exptl_crystal_colour red
_exptl_crystal_density_diffrn 1.342
_exptl_crystal_density_method 'not measured'
_exptl_crystal_description 'isometric block'
_exptl_crystal_F_000 580
_exptl_crystal_size_max 0.08
_exptl_crystal_size_mid 0.07
_exptl_crystal_size_min 0.07
_refine_diff_density_max 0.395
_refine_diff_density_min -0.483
_refine_diff_density_rms 0.078
_refine_ls_extinction_method none
_refine_ls_goodness_of_fit_ref 1.023
_refine_ls_hydrogen_treatment riding
_refine_ls_matrix_type full
_refine_ls_number_parameters 150
_refine_ls_number_reflns 2855
_refine_ls_number_restraints 0
_refine_ls_restrained_S_all 1.023
_refine_ls_R_factor_all 0.0631
_refine_ls_R_factor_gt 0.0359
_refine_ls_shift/su_max 0.000
_refine_ls_shift/su_mean 0.000
_refine_ls_structure_factor_coef Fsqd
_refine_ls_weighting_details 'calc w=1/[\s^2^(Fo^2^)+(0.0406P)^2^+0.0425P] where P=(Fo^2^+2Fc^2^)/3'
_refine_ls_weighting_scheme calc
_refine_ls_wR_factor_gt 0.0767
_refine_ls_wR_factor_ref 0.0848
_reflns_number_gt 2091
_reflns_number_total 2855
_reflns_threshold_expression >2sigma(I)
_cod_data_source_file om800800g_si_002.cif
_cod_data_source_block 07109
_cod_depositor_comments
;
The following automatic conversions were performed:

'_exptl_absorpt_correction_type' value 'multi-scans' was replaced
with the value 'multi-scan' as specified in the replacement file
'src/cod-tools/trunk/data/replacement-values/replacement_values.lst'.

Automatic conversion script
Id: cif_fix_values 5376 2017-05-30 11:51:03Z andrius 
;
_cod_original_sg_symbol_H-M P2/n
_cod_database_code 4068389

loop_
_symmetry_equiv_pos_as_xyz
'x, y, z'
'-x+1/2, y, -z+1/2'
'-x, -y, -z'
'x-1/2, -y, z-1/2'

loop_
_atom_site_label
_atom_site_type_symbol
_atom_site_fract_x
_atom_site_fract_y
_atom_site_fract_z
_atom_site_U_iso_or_equiv
_atom_site_adp_type
_atom_site_occupancy
_atom_site_symmetry_multiplicity
_atom_site_calc_flag
_atom_site_refinement_flags
_atom_site_disorder_assembly
_atom_site_disorder_group
V1 V 0.7500 0.36729(6) 0.2500 0.01650(15) Uani 1 2 d S . .
Cl1 Cl 0.74357(5) 0.49681(8) 0.39869(5) 0.03017(18) Uani 1 1 d . . .
P1 P 0.53804(5) 0.31684(7) 0.21066(5) 0.01652(15) Uani 1 1 d . . .
N1 N 0.7500 0.1556(3) 0.2500 0.0161(6) Uani 1 2 d S . .
C1 C 0.4188(2) 0.4208(3) 0.25833(19) 0.0216(5) Uani 1 1 d . . .
H1 H 0.3445 0.3660 0.2400 0.026 Uiso 1 1 calc R . .
C2 C 0.4087(2) 0.5671(3) 0.2012(2) 0.0317(6) Uani 1 1 d . . .
H2A H 0.3482 0.6262 0.2291 0.048 Uiso 1 1 calc R . .
H2B H 0.3876 0.5504 0.1267 0.048 Uiso 1 1 calc R . .
H2C H 0.4838 0.6180 0.2112 0.048 Uiso 1 1 calc R . .
C3 C 0.4340(2) 0.4406(3) 0.3748(2) 0.0279(6) Uani 1 1 d . . .
H3A H 0.3649 0.4891 0.3972 0.042 Uiso 1 1 calc R . .
H3B H 0.5034 0.5001 0.3943 0.042 Uiso 1 1 calc R . .
H3C H 0.4435 0.3456 0.4087 0.042 Uiso 1 1 calc R . .
C4 C 0.4878(2) 0.2780(3) 0.07361(19) 0.0228(5) Uani 1 1 d . . .
H4 H 0.4846 0.3726 0.0354 0.027 Uiso 1 1 calc R . .
C5 C 0.3657(2) 0.2123(3) 0.0589(2) 0.0322(7) Uani 1 1 d . . .
H5A H 0.3432 0.1956 -0.0154 0.048 Uiso 1 1 calc R . .
H5B H 0.3099 0.2791 0.0862 0.048 Uiso 1 1 calc R . .
H5C H 0.3653 0.1198 0.0963 0.048 Uiso 1 1 calc R . .
C6 C 0.5751(2) 0.1812(3) 0.0244(2) 0.0282(6) Uani 1 1 d . . .
H6A H 0.5467 0.1622 -0.0484 0.042 Uiso 1 1 calc R . .
H6B H 0.5835 0.0891 0.0625 0.042 Uiso 1 1 calc R . .
H6C H 0.6510 0.2301 0.0277 0.042 Uiso 1 1 calc R . .
C7 C 0.5431(2) 0.1409(3) 0.27301(18) 0.0174(5) Uani 1 1 d . . .
C8 C 0.4500(2) 0.0705(3) 0.31233(19) 0.0206(5) Uani 1 1 d . . .
H8 H 0.3752 0.1152 0.3045 0.025 Uiso 1 1 calc R . .
C9 C 0.4623(2) -0.0632(3) 0.36290(19) 0.0223(5) Uani 1 1 d . . .
C10 C 0.3610(2) -0.1343(3) 0.4086(2) 0.0295(6) Uani 1 1 d . . .
H10A H 0.2877 -0.0951 0.3751 0.044 Uiso 0.50 1 d PR A 1
H10B H 0.3662 -0.1139 0.4831 0.044 Uiso 0.50 1 d PR A 1
H10C H 0.3634 -0.2400 0.3975 0.044 Uiso 0.50 1 d PR A 1
H10D H 0.2972 -0.1599 0.3408 0.044 Uiso 0.50 1 d PR A 3
H10E H 0.3769 -0.2163 0.4454 0.044 Uiso 0.50 1 d PR A 3
H10F H 0.3295 -0.0605 0.4429 0.044 Uiso 0.50 1 d PR A 3
C11 C 0.5726(2) -0.1265(3) 0.37123(19) 0.0225(5) Uani 1 1 d . . .
H11 H 0.5836 -0.2182 0.4044 0.027 Uiso 1 1 calc R . .
C12 C 0.6666(2) -0.0592(3) 0.33232(19) 0.0203(5) Uani 1 1 d . . .
H12 H 0.7407 -0.1058 0.3389 0.024 Uiso 1 1 calc R . .
C13 C 0.65459(19) 0.0760(3) 0.28364(18) 0.0168(5) Uani 1 1 d . . .

loop_
_atom_site_aniso_label
_atom_site_aniso_U_11
_atom_site_aniso_U_22
_atom_site_aniso_U_33
_atom_site_aniso_U_23
_atom_site_aniso_U_13
_atom_site_aniso_U_12
V1 0.0121(3) 0.0158(3) 0.0214(3) 0.000 0.0011(2) 0.000
Cl1 0.0214(3) 0.0380(4) 0.0306(4) -0.0162(3) -0.0002(3) 0.0057(3)
P1 0.0119(3) 0.0164(3) 0.0211(3) 0.0003(3) 0.0010(2) 0.0005(2)
N1 0.0104(12) 0.0187(15) 0.0188(15) 0.000 -0.0002(11) 0.000
C1 0.0151(11) 0.0219(13) 0.0281(14) -0.0012(10) 0.0041(10) 0.0030(10)
C2 0.0344(15) 0.0278(15) 0.0333(16) 0.0026(12) 0.0044(13) 0.0116(12)
C3 0.0263(13) 0.0288(14) 0.0298(15) -0.0021(12) 0.0090(12) 0.0043(12)
C4 0.0246(13) 0.0211(13) 0.0218(13) 0.0000(10) -0.0019(11) 0.0005(10)
C5 0.0238(13) 0.0356(17) 0.0344(16) -0.0073(13) -0.0106(12) 0.0001(12)
C6 0.0299(14) 0.0296(14) 0.0250(14) -0.0056(12) 0.0026(11) 0.0014(12)
C7 0.0165(11) 0.0185(12) 0.0171(12) -0.0015(9) 0.0003(9) 0.0005(10)
C8 0.0167(11) 0.0212(13) 0.0243(13) -0.0009(10) 0.0039(10) -0.0021(10)
C9 0.0228(12) 0.0202(13) 0.0244(14) -0.0016(11) 0.0055(11) -0.0049(11)
C10 0.0301(14) 0.0232(13) 0.0372(16) -0.0004(12) 0.0133(12) -0.0067(12)
C11 0.0246(13) 0.0194(12) 0.0234(13) 0.0031(11) 0.0020(11) -0.0014(11)
C12 0.0177(11) 0.0187(12) 0.0238(13) 0.0019(10) -0.0012(10) 0.0024(10)
C13 0.0148(11) 0.0187(12) 0.0167(12) -0.0006(9) 0.0003(10) -0.0008(9)

loop_
_atom_type_symbol
_atom_type_description
_atom_type_scat_dispersion_real
_atom_type_scat_dispersion_imag
_atom_type_scat_source
C C 0.0033 0.0016 'International Tables Vol C Tables 4.2.6.8 and 6.1.1.4'
H H 0.0000 0.0000 'International Tables Vol C Tables 4.2.6.8 and 6.1.1.4'
N N 0.0061 0.0033 'International Tables Vol C Tables 4.2.6.8 and 6.1.1.4'
P P 0.1023 0.0942 'International Tables Vol C Tables 4.2.6.8 and 6.1.1.4'
Cl Cl 0.1484 0.1585 'International Tables Vol C Tables 4.2.6.8 and 6.1.1.4'
V V 0.3005 0.5294 'International Tables Vol C Tables 4.2.6.8 and 6.1.1.4'

loop_
_geom_angle_atom_site_label_1
_geom_angle_atom_site_label_2
_geom_angle_atom_site_label_3
_geom_angle
_geom_angle_site_symmetry_1
_geom_angle_site_symmetry_3
N1 V1 Cl1 121.74(2) . .
N1 V1 Cl1 121.74(2) . 2_655
Cl1 V1 Cl1 116.53(5) . 2_655
N1 V1 P1 79.211(19) . .
Cl1 V1 P1 99.02(2) . .
Cl1 V1 P1 92.31(2) 2_655 .
N1 V1 P1 79.211(19) . 2_655
Cl1 V1 P1 92.31(2) . 2_655
Cl1 V1 P1 99.02(2) 2_655 2_655
P1 V1 P1 158.42(4) . 2_655
C7 P1 C1 108.11(11) . .
C7 P1 C4 104.30(11) . .
C1 P1 C4 104.58(11) . .
C7 P1 V1 95.15(8) . .
C1 P1 V1 125.94(9) . .
C4 P1 V1 116.08(8) . .
C13 N1 C13 118.0(3) . 2_655
C13 N1 V1 121.00(13) . .
C13 N1 V1 121.00(13) 2_655 .
C3 C1 C2 111.6(2) . .
C3 C1 P1 112.56(17) . .
C2 C1 P1 108.70(17) . .
C3 C1 H1 107.9 . .
C2 C1 H1 107.9 . .
P1 C1 H1 107.9 . .
C1 C2 H2A 109.5 . .
C1 C2 H2B 109.5 . .
H2A C2 H2B 109.5 . .
C1 C2 H2C 109.5 . .
H2A C2 H2C 109.5 . .
H2B C2 H2C 109.5 . .
C1 C3 H3A 109.5 . .
C1 C3 H3B 109.5 . .
H3A C3 H3B 109.5 . .
C1 C3 H3C 109.5 . .
H3A C3 H3C 109.5 . .
H3B C3 H3C 109.5 . .
C5 C4 C6 110.6(2) . .
C5 C4 P1 113.18(19) . .
C6 C4 P1 110.92(18) . .
C5 C4 H4 107.3 . .
C6 C4 H4 107.3 . .
P1 C4 H4 107.3 . .
C4 C5 H5A 109.5 . .
C4 C5 H5B 109.5 . .
H5A C5 H5B 109.5 . .
C4 C5 H5C 109.5 . .
H5A C5 H5C 109.5 . .
H5B C5 H5C 109.5 . .
C4 C6 H6A 109.5 . .
C4 C6 H6B 109.5 . .
H6A C6 H6B 109.5 . .
C4 C6 H6C 109.5 . .
H6A C6 H6C 109.5 . .
H6B C6 H6C 109.5 . .
C8 C7 C13 119.5(2) . .
C8 C7 P1 126.10(18) . .
C13 C7 P1 114.32(17) . .
C7 C8 C9 122.5(2) . .
C7 C8 H8 118.7 . .
C9 C8 H8 118.7 . .
C11 C9 C8 117.1(2) . .
C11 C9 C10 121.5(2) . .
C8 C9 C10 121.4(2) . .
C9 C10 H10A 109.4 . .
C9 C10 H10B 109.2 . .
H10A C10 H10B 109.3 . .
C9 C10 H10C 109.8 . .
H10A C10 H10C 109.7 . .
H10B C10 H10C 109.5 . .
C9 C10 H10D 105.0 . .
H10A C10 H10D 42.0 . .
H10B C10 H10D 142.1 . .
H10C C10 H10D 72.7 . .
C9 C10 H10E 116.5 . .
H10A C10 H10E 131.6 . .
H10B C10 H10E 69.7 . .
H10C C10 H10E 40.6 . .
H10D C10 H10E 108.7 . .
C9 C10 H10F 103.2 . .
H10A C10 H10F 64.5 . .
H10B C10 H10F 50.3 . .
H10C C10 H10F 146.2 . .
H10D C10 H10F 106.2 . .
H10E C10 H10F 116.1 . .
C12 C11 C9 121.6(2) . .
C12 C11 H11 119.2 . .
C9 C11 H11 119.2 . .
C11 C12 C13 121.2(2) . .
C11 C12 H12 119.4 . .
C13 C12 H12 119.4 . .
C12 C13 C7 118.1(2) . .
C12 C13 N1 123.5(2) . .
C7 C13 N1 118.3(2) . .

loop_
_geom_bond_atom_site_label_1
_geom_bond_atom_site_label_2
_geom_bond_distance
_geom_bond_site_symmetry_2
V1 N1 1.950(3) .
V1 Cl1 2.2687(7) .
V1 Cl1 2.2687(7) 2_655
V1 P1 2.4835(6) .
V1 P1 2.4835(6) 2_655
P1 C7 1.808(2) .
P1 C1 1.829(2) .
P1 C4 1.841(3) .
N1 C13 1.424(3) .
N1 C13 1.424(3) 2_655
C1 C3 1.508(3) .
C1 C2 1.536(4) .
C1 H1 1.0000 .
C2 H2A 0.9800 .
C2 H2B 0.9800 .
C2 H2C 0.9800 .
C3 H3A 0.9800 .
C3 H3B 0.9800 .
C3 H3C 0.9800 .
C4 C5 1.524(4) .
C4 C6 1.528(4) .
C4 H4 1.0000 .
C5 H5A 0.9800 .
C5 H5B 0.9800 .
C5 H5C 0.9800 .
C6 H6A 0.9800 .
C6 H6B 0.9800 .
C6 H6C 0.9800 .
C7 C8 1.391(3) .
C7 C13 1.409(3) .
C8 C9 1.395(3) .
C8 H8 0.9500 .
C9 C11 1.390(3) .
C9 C10 1.508(3) .
C10 H10A 0.9772 .
C10 H10B 0.9768 .
C10 H10C 0.9854 .
C10 H10D 1.1097 .
C10 H10E 0.9012 .
C10 H10F 0.9070 .
C11 C12 1.385(3) .
C11 H11 0.9500 .
C12 C13 1.396(3) .
C12 H12 0.9500 .

loop_
_geom_torsion_atom_site_label_1
_geom_torsion_atom_site_label_2
_geom_torsion_atom_site_label_3
_geom_torsion_atom_site_label_4
_geom_torsion
_geom_torsion_site_symmetry_1
_geom_torsion_site_symmetry_4
N1 V1 P1 C7 25.96(8) . .
Cl1 V1 P1 C7 -94.83(8) . .
Cl1 V1 P1 C7 147.85(8) 2_655 .
P1 V1 P1 C7 25.96(8) 2_655 .
N1 V1 P1 C1 142.76(10) . .
Cl1 V1 P1 C1 21.97(11) . .
Cl1 V1 P1 C1 -95.35(10) 2_655 .
P1 V1 P1 C1 142.76(10) 2_655 .
N1 V1 P1 C4 -82.72(9) . .
Cl1 V1 P1 C4 156.49(9) . .
Cl1 V1 P1 C4 39.17(10) 2_655 .
P1 V1 P1 C4 -82.72(9) 2_655 .
Cl1 V1 N1 C13 61.29(11) . .
Cl1 V1 N1 C13 -118.71(11) 2_655 .
P1 V1 N1 C13 -32.71(11) . .
P1 V1 N1 C13 147.29(11) 2_655 .
Cl1 V1 N1 C13 -118.71(11) . 2_655
Cl1 V1 N1 C13 61.29(11) 2_655 2_655
P1 V1 N1 C13 147.29(11) . 2_655
P1 V1 N1 C13 -32.71(11) 2_655 2_655
C7 P1 C1 C3 59.2(2) . .
C4 P1 C1 C3 169.87(18) . .
V1 P1 C1 C3 -51.6(2) . .
C7 P1 C1 C2 -176.64(17) . .
C4 P1 C1 C2 -65.9(2) . .
V1 P1 C1 C2 72.64(19) . .
C7 P1 C4 C5 62.6(2) . .
C1 P1 C4 C5 -50.9(2) . .
V1 P1 C4 C5 165.77(16) . .
C7 P1 C4 C6 -62.4(2) . .
C1 P1 C4 C6 -175.82(18) . .
V1 P1 C4 C6 40.8(2) . .
C1 P1 C7 C8 25.6(2) . .
C4 P1 C7 C8 -85.3(2) . .
V1 P1 C7 C8 156.1(2) . .
C1 P1 C7 C13 -152.32(18) . .
C4 P1 C7 C13 96.77(19) . .
V1 P1 C7 C13 -21.82(18) . .
C13 C7 C8 C9 0.2(4) . .
P1 C7 C8 C9 -177.58(19) . .
C7 C8 C9 C11 -1.2(4) . .
C7 C8 C9 C10 177.5(2) . .
C8 C9 C11 C12 0.8(4) . .
C10 C9 C11 C12 -177.8(2) . .
C9 C11 C12 C13 0.5(4) . .
C11 C12 C13 C7 -1.4(4) . .
C11 C12 C13 N1 174.6(2) . .
C8 C7 C13 C12 1.1(3) . .
P1 C7 C13 C12 179.12(18) . .
C8 C7 C13 N1 -175.2(2) . .
P1 C7 C13 N1 2.9(3) . .
C13 N1 C13 C12 31.70(18) 2_655 .
V1 N1 C13 C12 -148.30(18) . .
C13 N1 C13 C7 -152.3(2) 2_655 .
V1 N1 C13 C7 27.7(2) . .
